data_4026424
loop_
_publ_author_name
'Xianlong Wang'
'Peter A. Beckmann'
'Clelia W. Mallory'
'Arnold L. Rheingold'
'Antonio G. DiPasquale'
'Patrick J. Carroll'
'Frank B. Mallory'

_publ_section_title
;
 Intramolecular and Intermolecular Contributions to the Barriers for
 Rotation of Methyl Groups in Crystalline Solids: Electronic Structure
 Calculations and Solid-State NMR Relaxation Measurements
;
_journal_name_full 'Journal of Organic Chemistry'
_journal_page_first 5170
_journal_page_last 5176
_journal_paper_doi 10.1021/jo2006818
_journal_volume 76
_journal_year 2011
_chemical_formula_sum 'C16 H14'
_chemical_formula_weight 206.27
_chemical_name_common 3,9-dimethylphenanthrene
_chemical_name_systematic
; 
 ? 
;
_space_group_IT_number 14
_symmetry_cell_setting monoclinic
_symmetry_space_group_name_Hall '-P 2yn'
_symmetry_space_group_name_H-M 'P 1 21/n 1'
_atom_sites_solution_hydrogens geom
_atom_sites_solution_primary direct
_atom_sites_solution_secondary difmap
_audit_creation_method SHELXL-97
_cell_angle_alpha 90.00
_cell_angle_beta 105.136(2)
_cell_angle_gamma 90.00
_cell_formula_units_Z 4
_cell_length_a 13.5583(12)
_cell_length_b 4.8269(4)
_cell_length_c 17.3642(15)
_cell_measurement_reflns_used 1868
_cell_measurement_temperature 100(2)
_cell_measurement_theta_max 27.45
_cell_measurement_theta_min 2.21
_cell_volume 1096.97(16)
_computing_cell_refinement 'Bruker SMART'
_computing_data_collection 'Bruker SMART'
_computing_data_reduction 'Bruker SAINT'
_computing_molecular_graphics 'Bruker SHELXTL'
_computing_publication_material 'Bruker SHELXTL'
_computing_structure_refinement 'SHELXL-97 (Sheldrick, 1997)'
_computing_structure_solution 'SHELXS-97 (Sheldrick, 1990)'
_diffrn_ambient_temperature 100(2)
_diffrn_measured_fraction_theta_full 0.968
_diffrn_measured_fraction_theta_max 0.968
_diffrn_measurement_device_type 'CCD area detector'
_diffrn_measurement_method 'phi and omega scans'
_diffrn_radiation_monochromator graphite
_diffrn_radiation_source 'fine-focus sealed tube'
_diffrn_radiation_type MoK\a
_diffrn_radiation_wavelength 0.71073
_diffrn_reflns_av_R_equivalents 0.0183
_diffrn_reflns_av_sigmaI/netI 0.0267
_diffrn_reflns_limit_h_max 17
_diffrn_reflns_limit_h_min -16
_diffrn_reflns_limit_k_max 5
_diffrn_reflns_limit_k_min -6
_diffrn_reflns_limit_l_max 22
_diffrn_reflns_limit_l_min -22
_diffrn_reflns_number 6327
_diffrn_reflns_theta_full 27.47
_diffrn_reflns_theta_max 27.47
_diffrn_reflns_theta_min 1.71
_exptl_absorpt_coefficient_mu 0.070
_exptl_absorpt_correction_T_max 0.919
_exptl_absorpt_correction_T_min 0.877
_exptl_absorpt_correction_type none
_exptl_absorpt_process_details sadabs
_exptl_crystal_colour colorless
_exptl_crystal_density_diffrn 1.249
_exptl_crystal_description blade
_exptl_crystal_F_000 440
_exptl_crystal_size_max 0.15
_exptl_crystal_size_mid 0.10
_exptl_crystal_size_min 0.04
_refine_diff_density_max 0.269
_refine_diff_density_min -0.237
_refine_diff_density_rms 0.050
_refine_ls_extinction_method none
_refine_ls_goodness_of_fit_ref 1.055
_refine_ls_hydrogen_treatment constr
_refine_ls_matrix_type full
_refine_ls_number_parameters 147
_refine_ls_number_reflns 2446
_refine_ls_number_restraints 0
_refine_ls_restrained_S_all 1.055
_refine_ls_R_factor_all 0.0773
_refine_ls_R_factor_gt 0.0541
_refine_ls_shift/su_max 0.000
_refine_ls_shift/su_mean 0.000
_refine_ls_structure_factor_coef Fsqd
_refine_ls_weighting_details 'calc w=1/[\s^2^(Fo^2^)+(0.0708P)^2^+0.6378P] where P=(Fo^2^+2Fc^2^)/3'
_refine_ls_weighting_scheme calc
_refine_ls_wR_factor_gt 0.1428
_refine_ls_wR_factor_ref 0.1550
_reflns_number_gt 1759
_reflns_number_total 2446
_reflns_threshold_expression >2sigma(I)
_cod_data_source_file jo2006818_si_002.cif
_cod_data_source_block beck12
_cod_database_code 4026424

loop_
_symmetry_equiv_pos_as_xyz
'x, y, z'
'-x+1/2, y+1/2, -z+1/2'
'-x, -y, -z'
'x-1/2, -y-1/2, z-1/2'

loop_
_atom_site_label
_atom_site_type_symbol
_atom_site_fract_x
_atom_site_fract_y
_atom_site_fract_z
_atom_site_U_iso_or_equiv
_atom_site_adp_type
_atom_site_occupancy
_atom_site_symmetry_multiplicity
_atom_site_calc_flag
_atom_site_refinement_flags
C1 C 0.10258(13) -0.1059(4) -0.08739(10) 0.0226(4) Uani 1 1 d .
H1 H 0.0330 -0.0500 -0.1028 0.027 Uiso 1 1 calc R
C2 C 0.13634(13) -0.3036(4) -0.13132(10) 0.0221(4) Uani 1 1 d .
H2 H 0.0900 -0.3825 -0.1767 0.027 Uiso 1 1 calc R
C3 C 0.23891(13) -0.3902(4) -0.10968(10) 0.0200(4) Uani 1 1 d .
C4 C 0.30479(13) -0.2723(4) -0.04383(10) 0.0195(4) Uani 1 1 d .
H4 H 0.3741 -0.3310 -0.0289 0.023 Uiso 1 1 calc R
C4A C 0.27273(13) -0.0668(3) 0.00228(10) 0.0187(4) Uani 1 1 d .
C4B C 0.34173(13) 0.0654(3) 0.07073(10) 0.0195(4) Uani 1 1 d .
C5 C 0.44723(13) 0.0044(4) 0.09444(10) 0.0224(4) Uani 1 1 d .
H5 H 0.4742 -0.1298 0.0655 0.027 Uiso 1 1 calc R
C6 C 0.51175(14) 0.1345(4) 0.15835(11) 0.0262(4) Uani 1 1 d .
H6 H 0.5825 0.0912 0.1727 0.031 Uiso 1 1 calc R
C7 C 0.47343(15) 0.3311(4) 0.20240(11) 0.0275(4) Uani 1 1 d .
H7 H 0.5181 0.4202 0.2468 0.033 Uiso 1 1 calc R
C8 C 0.37150(14) 0.3944(4) 0.18122(11) 0.0247(4) Uani 1 1 d .
H8 H 0.3462 0.5281 0.2114 0.030 Uiso 1 1 calc R
C8A C 0.30306(13) 0.2657(3) 0.11554(10) 0.0206(4) Uani 1 1 d .
C9 C 0.19575(14) 0.3377(4) 0.09262(10) 0.0216(4) Uani 1 1 d .
C10 C 0.13371(13) 0.2185(4) 0.02685(11) 0.0218(4) Uani 1 1 d .
H10 H 0.0639 0.2717 0.0111 0.026 Uiso 1 1 calc R
C10A C 0.16936(13) 0.0156(4) -0.01979(10) 0.0198(4) Uani 1 1 d .
C11 C 0.27518(14) -0.6092(4) -0.15795(11) 0.0235(4) Uani 1 1 d .
H11A H 0.3485 -0.6404 -0.1357 0.035 Uiso 1 1 calc R
H11B H 0.2625 -0.5472 -0.2134 0.035 Uiso 1 1 calc R
H11C H 0.2380 -0.7822 -0.1560 0.035 Uiso 1 1 calc R
C12 C 0.15424(14) 0.5445(4) 0.14099(11) 0.0270(4) Uani 1 1 d .
H12A H 0.0802 0.5625 0.1188 0.041 Uiso 1 1 calc R
H12B H 0.1869 0.7247 0.1392 0.041 Uiso 1 1 calc R
H12C H 0.1686 0.4809 0.1964 0.041 Uiso 1 1 calc R

loop_
_atom_site_aniso_label
_atom_site_aniso_U_11
_atom_site_aniso_U_22
_atom_site_aniso_U_33
_atom_site_aniso_U_23
_atom_site_aniso_U_13
_atom_site_aniso_U_12
C1 0.0198(8) 0.0238(9) 0.0241(9) 0.0048(7) 0.0057(7) 0.0028(7)
C2 0.0236(9) 0.0207(9) 0.0205(9) 0.0010(7) 0.0032(7) -0.0021(7)
C3 0.0262(9) 0.0163(9) 0.0184(8) 0.0032(7) 0.0078(7) 0.0001(7)
C4 0.0213(9) 0.0169(9) 0.0214(9) 0.0026(7) 0.0074(7) 0.0012(7)
C4A 0.0220(8) 0.0164(9) 0.0184(8) 0.0040(7) 0.0063(7) -0.0003(7)
C4B 0.0242(9) 0.0159(9) 0.0193(9) 0.0024(7) 0.0074(7) -0.0003(7)
C5 0.0250(9) 0.0221(9) 0.0205(9) -0.0005(7) 0.0067(7) 0.0003(7)
C6 0.0233(9) 0.0290(10) 0.0248(9) 0.0010(8) 0.0037(7) -0.0007(8)
C7 0.0338(10) 0.0268(10) 0.0194(9) -0.0030(8) 0.0025(8) -0.0059(8)
C8 0.0356(10) 0.0182(9) 0.0210(9) -0.0007(7) 0.0086(8) -0.0017(8)
C8A 0.0284(9) 0.0141(8) 0.0208(9) 0.0032(7) 0.0091(7) -0.0006(7)
C9 0.0288(9) 0.0155(9) 0.0238(9) 0.0027(7) 0.0127(7) 0.0025(7)
C10 0.0231(9) 0.0194(9) 0.0246(9) 0.0046(7) 0.0091(7) 0.0045(7)
C10A 0.0234(9) 0.0170(8) 0.0196(9) 0.0043(7) 0.0068(7) 0.0003(7)
C11 0.0292(10) 0.0192(9) 0.0229(9) -0.0019(7) 0.0080(7) -0.0011(7)
C12 0.0338(10) 0.0227(10) 0.0274(10) -0.0009(8) 0.0132(8) 0.0048(8)

loop_
_atom_type_symbol
_atom_type_description
_atom_type_scat_dispersion_real
_atom_type_scat_dispersion_imag
_atom_type_scat_source
C C 0.0033 0.0016 'International Tables Vol C Tables 4.2.6.8 and 6.1.1.4'
H H 0.0000 0.0000 'International Tables Vol C Tables 4.2.6.8 and 6.1.1.4'

loop_
_geom_angle_atom_site_label_1
_geom_angle_atom_site_label_2
_geom_angle_atom_site_label_3
_geom_angle
C2 C1 C10A 121.14(16)
C1 C2 C3 120.56(16)
C4 C3 C2 118.73(16)
C4 C3 C11 121.06(15)
C2 C3 C11 120.21(16)
C3 C4 C4A 122.14(16)
C10A C4A C4 118.35(16)
C10A C4A C4B 118.70(15)
C4 C4A C4B 122.95(15)
C5 C4B C8A 118.14(16)
C5 C4B C4A 122.23(15)
C8A C4B C4A 119.63(15)
C6 C5 C4B 121.57(17)
C5 C6 C7 120.16(17)
C8 C7 C6 119.79(17)
C7 C8 C8A 121.55(17)
C8 C8A C4B 118.80(16)
C8 C8A C9 121.19(16)
C4B C8A C9 120.00(16)
C10 C9 C8A 119.17(16)
C10 C9 C12 120.73(16)
C8A C9 C12 120.10(16)
C9 C10 C10A 122.63(16)
C1 C10A C4A 119.08(16)
C1 C10A C10 121.12(16)
C4A C10A C10 119.80(16)

loop_
_geom_bond_atom_site_label_1
_geom_bond_atom_site_label_2
_geom_bond_distance
C1 C2 1.373(2)
C1 C10A 1.409(2)
C2 C3 1.406(2)
C3 C4 1.377(2)
C3 C11 1.509(2)
C4 C4A 1.413(2)
C4A C10A 1.410(2)
C4A C4B 1.454(2)
C4B C5 1.412(2)
C4B C8A 1.424(2)
C5 C6 1.373(3)
C6 C7 1.401(3)
C7 C8 1.369(3)
C8 C8A 1.412(2)
C8A C9 1.447(2)
C9 C10 1.357(3)
C9 C12 1.505(2)
C10 C10A 1.433(2)

loop_
_cod_related_entry_id
_cod_related_entry_database
_cod_related_entry_code
1 ChemSpider 83395
